data_7156447
loop_
_publ_author_name
'Al-Azemi, Talal F'
'Vinodh, Mickey'
'Alipour, Fatemeh H.'
'Mohamod, Abdirahman A.'

_publ_section_title
;
 An alternative route for the synthesis of hydroxylated
 pillar[5]arene-based amphiphiles.
;
_journal_issue 40
_journal_name_full 'Organic &amp; biomolecular chemistry'
_journal_page_first 7513
_journal_page_last 7517
_journal_paper_doi 10.1039/c8ob02074d
_journal_volume 16
_journal_year 2018
_chemical_formula_sum 'C109 H114 Cl2 O10'
_chemical_formula_weight 1654.90
_space_group_crystal_system monoclinic
_space_group_IT_number 14
_space_group_name_Hall '-P 2ybc'
_space_group_name_H-M_alt 'P 1 21/c 1'
_symmetry_space_group_name_Hall '-P 2ybc'
_symmetry_space_group_name_H-M 'P 1 21/c 1'
_atom_sites_solution_hydrogens geom
_audit_creation_method SHELXL-2017/1
_audit_update_record
;
2018-07-25 deposited with the CCDC.
2018-09-26 downloaded from the CCDC.
;
_cell_angle_alpha 90
_cell_angle_beta 110.810(8)
_cell_angle_gamma 90
_cell_formula_units_Z 4
_cell_length_a 19.3435(9)
_cell_length_b 25.2081(11)
_cell_length_c 20.5824(14)
_cell_measurement_reflns_used 22456
_cell_measurement_temperature 150(2)
_cell_measurement_theta_max 27.43
_cell_measurement_theta_min 3.02
_cell_volume 9381.5(10)
_computing_structure_refinement 'SHELXL-2017/1 (Sheldrick, 2017)'
_diffrn_ambient_temperature 150(2)
_diffrn_detector_area_resol_mean 10.000
_diffrn_measured_fraction_theta_full 0.995
_diffrn_measured_fraction_theta_max 0.991
_diffrn_measurement_device_type 'Rigaku R-AXIS RAPID'
_diffrn_measurement_method \w
_diffrn_radiation_type 'Mo K\a'
_diffrn_radiation_wavelength 0.71075
_diffrn_reflns_av_R_equivalents 0.0815
_diffrn_reflns_av_unetI/netI 0.0929
_diffrn_reflns_Laue_measured_fraction_full 0.995
_diffrn_reflns_Laue_measured_fraction_max 0.991
_diffrn_reflns_limit_h_max 25
_diffrn_reflns_limit_h_min -22
_diffrn_reflns_limit_k_max 32
_diffrn_reflns_limit_k_min -32
_diffrn_reflns_limit_l_max 26
_diffrn_reflns_limit_l_min -26
_diffrn_reflns_number 64186
_diffrn_reflns_point_group_measured_fraction_full 0.995
_diffrn_reflns_point_group_measured_fraction_max 0.991
_diffrn_reflns_theta_full 25.242
_diffrn_reflns_theta_max 27.441
_diffrn_reflns_theta_min 3.019
_exptl_absorpt_coefficient_mu 0.128
_exptl_absorpt_correction_T_max 0.982
_exptl_absorpt_correction_T_min 0.413
_exptl_absorpt_correction_type multi-scan
_exptl_absorpt_process_details 'ABSCOR (Rigaku, 1995)'
_exptl_crystal_colour Colorless
_exptl_crystal_density_diffrn 1.172
_exptl_crystal_description Block
_exptl_crystal_F_000 3528
_exptl_crystal_size_max 0.220
_exptl_crystal_size_mid 0.160
_exptl_crystal_size_min 0.140
_refine_diff_density_max 1.201
_refine_diff_density_min -0.543
_refine_diff_density_rms 0.075
_refine_ls_extinction_method none
_refine_ls_goodness_of_fit_ref 1.037
_refine_ls_hydrogen_treatment constr
_refine_ls_matrix_type full
_refine_ls_number_parameters 1092
_refine_ls_number_reflns 21224
_refine_ls_number_restraints 33
_refine_ls_restrained_S_all 1.047
_refine_ls_R_factor_all 0.1948
_refine_ls_R_factor_gt 0.0977
_refine_ls_shift/su_max 0.000
_refine_ls_shift/su_mean 0.000
_refine_ls_structure_factor_coef Fsqd
_refine_ls_weighting_details 'w=1/[\s^2^(Fo^2^)+(0.1822P)^2^] where P=(Fo^2^+2Fc^2^)/3'
_refine_ls_weighting_scheme calc
_refine_ls_wR_factor_gt 0.2708
_refine_ls_wR_factor_ref 0.3362
_reflns_Friedel_coverage 0.000
_reflns_number_gt 9455
_reflns_number_total 21224
_reflns_threshold_expression 'I > 2\s(I)'
_cod_data_source_file c8ob02074d2.cif
_cod_data_source_block shelxl
_cod_depositor_comments 'Adding full bibliography for 7156447--7156448.cif.'
_cod_database_code 7156447
_shelx_shelxl_version_number 2017/1
_shelx_space_group_comment
;
The symmetry employed for this shelxl refinement is uniquely defined
by the following loop, which should always be used as a source of
symmetry information in preference to the above space-group names.
They are only intended as comments.
;
_shelx_estimated_absorpt_t_min 0.972
_shelx_estimated_absorpt_t_max 0.982

loop_
_space_group_symop_operation_xyz
'x, y, z'
'-x, y+1/2, -z+1/2'
'-x, -y, -z'
'x, -y-1/2, z-1/2'

loop_
_atom_site_label
_atom_site_type_symbol
_atom_site_fract_x
_atom_site_fract_y
_atom_site_fract_z
_atom_site_U_iso_or_equiv
_atom_site_adp_type
_atom_site_occupancy
_atom_site_site_symmetry_order
_atom_site_calc_flag
_atom_site_refinement_flags_posn
_atom_site_refinement_flags_adp
Cl1 Cl 0.33576(10) 0.55642(8) 0.20798(9) 0.1138(6) Uani 1 1 d . .
Cl2 Cl 0.16197(11) 0.55027(9) 0.29140(10) 0.1233(7) Uani 1 1 d . .
O1 O 0.28700(14) 0.72082(10) 0.13667(12) 0.0434(6) Uani 1 1 d . .
O2 O 0.00288(15) 0.65399(11) 0.10260(14) 0.0516(7) Uani 1 1 d . .
O3 O 0.46500(15) 0.65767(12) 0.36575(14) 0.0539(7) Uani 1 1 d . .
O4 O 0.18177(14) 0.71511(10) 0.34485(12) 0.0436(6) Uani 1 1 d . .
O5 O 0.48330(14) 0.45675(10) 0.37050(13) 0.0467(6) Uani 1 1 d . .
O6 O 0.31366(14) 0.56086(10) 0.49768(13) 0.0467(6) Uani 1 1 d . .
O7 O 0.30716(14) 0.39893(11) 0.13671(13) 0.0501(7) Uani 1 1 d . .
O8 O 0.22348(14) 0.38144(11) 0.36727(13) 0.0499(7) Uani 1 1 d . .
O9 O 0.18478(14) 0.55557(10) -0.00935(13) 0.0470(6) Uani 1 1 d . .
O10 O 0.04611(14) 0.44332(10) 0.14060(13) 0.0451(6) Uani 1 1 d . .
C1 C 0.1085(2) 0.64835(13) 0.07119(17) 0.0372(8) Uani 1 1 d . .
C2 C 0.1792(2) 0.66482(14) 0.07855(17) 0.0381(8) Uani 1 1 d . .
H2 H 0.201834 0.651463 0.047824 0.046 Uiso 1 1 calc R U
C3 C 0.2178(2) 0.70091(14) 0.13061(17) 0.0377(8) Uani 1 1 d . .
C4 C 0.1873(2) 0.71839(13) 0.17803(17) 0.0358(8) Uani 1 1 d . .
C5 C 0.1155(2) 0.70258(14) 0.16966(18) 0.0405(8) Uani 1 1 d . .
H5 H 0.093479 0.714847 0.201447 0.049 Uiso 1 1 calc R U
C6 C 0.0755(2) 0.66910(14) 0.11548(18) 0.0402(8) Uani 1 1 d . .
C7 C 0.2308(2) 0.75277(14) 0.24021(16) 0.0371(8) Uani 1 1 d . .
H7A H 0.262405 0.777772 0.226163 0.044 Uiso 1 1 calc R U
H7B H 0.195897 0.773866 0.255114 0.044 Uiso 1 1 calc R U
C8 C 0.2789(2) 0.71939(13) 0.30073(17) 0.0360(8) Uani 1 1 d . .
C9 C 0.3506(2) 0.70506(14) 0.30564(17) 0.0389(8) Uani 1 1 d . .
H9 H 0.369164 0.716919 0.271185 0.047 Uiso 1 1 calc R U
C10 C 0.3944(2) 0.67417(15) 0.35940(19) 0.0421(9) Uani 1 1 d . .
C11 C 0.37051(19) 0.65623(14) 0.41178(17) 0.0365(8) Uani 1 1 d . .
C12 C 0.2990(2) 0.66997(14) 0.40732(17) 0.0385(8) Uani 1 1 d . .
H12 H 0.281293 0.658444 0.442495 0.046 Uiso 1 1 calc R U
C13 C 0.2530(2) 0.70046(14) 0.35186(17) 0.0373(8) Uani 1 1 d . .
C14 C 0.4191(2) 0.62161(14) 0.47079(17) 0.0397(8) Uani 1 1 d . .
H14A H 0.406336 0.627994 0.512662 0.048 Uiso 1 1 calc R U
H14B H 0.471462 0.631751 0.481937 0.048 Uiso 1 1 calc R U
C15 C 0.40988(19) 0.56260(14) 0.45258(16) 0.0360(8) Uani 1 1 d . .
C16 C 0.45350(19) 0.53735(15) 0.42110(17) 0.0394(8) Uani 1 1 d . .
H16 H 0.491210 0.556604 0.411866 0.047 Uiso 1 1 calc R U
C17 C 0.4424(2) 0.48395(15) 0.40295(17) 0.0392(8) Uani 1 1 d . .
C18 C 0.38908(19) 0.45462(14) 0.41678(17) 0.0371(8) Uani 1 1 d . .
C19 C 0.3461(2) 0.47945(15) 0.44989(17) 0.0392(8) Uani 1 1 d . .
H19 H 0.310008 0.459564 0.460898 0.047 Uiso 1 1 calc R U
C20 C 0.3556(2) 0.53307(15) 0.46691(18) 0.0399(8) Uani 1 1 d . .
C21 C 0.3747(2) 0.39674(14) 0.39391(18) 0.0407(8) Uani 1 1 d . .
H21A H 0.421662 0.379994 0.395701 0.049 Uiso 1 1 calc R U
H21B H 0.356366 0.377396 0.426405 0.049 Uiso 1 1 calc R U
C22 C 0.3187(2) 0.39245(14) 0.32106(18) 0.0388(8) Uani 1 1 d . .
C23 C 0.3404(2) 0.39672(14) 0.26350(18) 0.0416(9) Uani 1 1 d . .
H23 H 0.391427 0.400750 0.270571 0.050 Uiso 1 1 calc R U
C24 C 0.2892(2) 0.39522(15) 0.19595(18) 0.0406(8) Uani 1 1 d . .
C25 C 0.2137(2) 0.38939(13) 0.18437(18) 0.0387(8) Uani 1 1 d . .
C26 C 0.1914(2) 0.38430(14) 0.24112(18) 0.0416(9) Uani 1 1 d . .
H26 H 0.140422 0.379860 0.233801 0.050 Uiso 1 1 calc R U
C27 C 0.2430(2) 0.38562(14) 0.30898(19) 0.0404(8) Uani 1 1 d . .
C28 C 0.1561(2) 0.39051(14) 0.11064(18) 0.0417(9) Uani 1 1 d . .
H28A H 0.176629 0.372954 0.078436 0.050 Uiso 1 1 calc R U
H28B H 0.111740 0.370439 0.109656 0.050 Uiso 1 1 calc R U
C29 C 0.1340(2) 0.44689(14) 0.08636(17) 0.0379(8) Uani 1 1 d . .
C30 C 0.1702(2) 0.47456(15) 0.04923(17) 0.0406(9) Uani 1 1 d . .
H30 H 0.209023 0.457912 0.038673 0.049 Uiso 1 1 calc R U
C31 C 0.1499(2) 0.52645(14) 0.02747(17) 0.0384(8) Uani 1 1 d . .
C32 C 0.09217(19) 0.55139(14) 0.04056(17) 0.0378(8) Uani 1 1 d . .
C33 C 0.0562(2) 0.52400(14) 0.07787(17) 0.0388(8) Uani 1 1 d . .
H33 H 0.016543 0.540447 0.087243 0.047 Uiso 1 1 calc R U
C34 C 0.0777(2) 0.47258(14) 0.10176(17) 0.0380(8) Uani 1 1 d . .
C35 C 0.0690(2) 0.60757(14) 0.01588(18) 0.0397(8) Uani 1 1 d . .
H35A H 0.014907 0.611187 0.003826 0.048 Uiso 1 1 calc R U
H35B H 0.080326 0.614565 -0.026607 0.048 Uiso 1 1 calc R U
C36 C 0.3050(2) 0.71746(17) 0.0746(2) 0.0529(10) Uani 1 1 d . .
H36A H 0.261578 0.728171 0.033898 0.064 Uiso 1 1 calc R U
H36B H 0.317419 0.680325 0.067480 0.064 Uiso 1 1 calc R U
C37 C 0.3699(2) 0.75311(17) 0.0802(2) 0.0516(10) Uani 1 1 d . .
H37A H 0.360726 0.788498 0.096370 0.062 Uiso 1 1 calc R U
H37B H 0.372268 0.757597 0.033263 0.062 Uiso 1 1 calc R U
C38 C 0.4446(2) 0.73338(18) 0.1287(2) 0.0608(12) Uani 1 1 d . .
H38A H 0.449423 0.695162 0.120111 0.073 Uiso 1 1 calc R U
H38B H 0.447401 0.737455 0.177448 0.073 Uiso 1 1 calc R U
C39 C 0.5088(3) 0.7639(2) 0.1185(3) 0.0754(14) Uani 1 1 d . U
H39A H 0.504426 0.801821 0.129061 0.091 Uiso 1 1 calc R U
H39B H 0.503494 0.761486 0.068946 0.091 Uiso 1 1 calc R U
C40 C 0.5868(3) 0.7446(3) 0.1632(3) 0.1046(18) Uani 1 1 d . U
H40A H 0.588107 0.705436 0.159491 0.126 Uiso 1 1 calc R U
H40B H 0.622597 0.759224 0.143485 0.126 Uiso 1 1 calc R U
C41 C 0.6120(4) 0.7590(3) 0.2384(4) 0.120(2) Uani 1 1 d D U
H41A H 0.582652 0.738967 0.260954 0.144 Uiso 1 1 calc R U
H41B H 0.603127 0.797318 0.242861 0.144 Uiso 1 1 calc R U
C42 C 0.6979(4) 0.7465(3) 0.2775(5) 0.152(3) Uani 1 1 d D U
H42A H 0.708460 0.708926 0.270416 0.183 Uiso 1 1 calc R U
H42B H 0.728422 0.769336 0.259193 0.183 Uiso 1 1 calc R U
C43 C 0.7152(5) 0.7577(3) 0.3548(5) 0.170(4) Uani 1 1 d . U
H43A H 0.685346 0.734283 0.372369 0.204 Uiso 1 1 calc R U
H43B H 0.703535 0.794735 0.360876 0.204 Uiso 1 1 calc R U
H43C H 0.767797 0.751106 0.380550 0.204 Uiso 1 1 calc R U
C44 C -0.0407(2) 0.68752(18) 0.1281(2) 0.0569(11) Uani 1 1 d . .
H44A H -0.029858 0.725187 0.121923 0.068 Uiso 1 1 calc R U
H44B H -0.029308 0.680907 0.178222 0.068 Uiso 1 1 calc R U
C45 C -0.1220(2) 0.6755(2) 0.0873(2) 0.0665(13) Uani 1 1 d . .
H45A H -0.152564 0.699553 0.103892 0.080 Uiso 1 1 calc R U
H45B H -0.132166 0.683903 0.037760 0.080 Uiso 1 1 calc R U
C46 C -0.1464(3) 0.61984(19) 0.0917(2) 0.0656(13) Uani 1 1 d . .
H46A H -0.112671 0.595410 0.079795 0.079 Uiso 1 1 calc R U
H46B H -0.196465 0.615074 0.056364 0.079 Uiso 1 1 calc R U
C47 C -0.1487(3) 0.6039(2) 0.1625(3) 0.0702(13) Uani 1 1 d . .
H47A H -0.097624 0.603760 0.196870 0.084 Uiso 1 1 calc R U
H47B H -0.177186 0.630806 0.177430 0.084 Uiso 1 1 calc R U
C48 C -0.1832(3) 0.54961(19) 0.1627(3) 0.0667(13) Uani 1 1 d . .
H48A H -0.233382 0.549480 0.126780 0.080 Uiso 1 1 calc R U
H48B H -0.153516 0.522742 0.149148 0.080 Uiso 1 1 calc R U
C49 C -0.1892(3) 0.5329(2) 0.2305(3) 0.0706(13) Uani 1 1 d . .
H49A H -0.219781 0.559133 0.243935 0.085 Uiso 1 1 calc R U
H49B H -0.139214 0.533141 0.266852 0.085 Uiso 1 1 calc R U
C50 C -0.2232(3) 0.4778(2) 0.2276(3) 0.0806(15) Uani 1 1 d . .
H50A H -0.273149 0.477842 0.191189 0.097 Uiso 1 1 calc R U
H50B H -0.192736 0.451842 0.213506 0.097 Uiso 1 1 calc R U
C51 C -0.2296(3) 0.4594(2) 0.2959(3) 0.0865(16) Uani 1 1 d . .
H51A H -0.181251 0.462077 0.333285 0.104 Uiso 1 1 calc R U
H51B H -0.246420 0.422400 0.291367 0.104 Uiso 1 1 calc R U
H51C H -0.265369 0.481766 0.306994 0.104 Uiso 1 1 calc R U
C52 C 0.4885(2) 0.66739(19) 0.3090(2) 0.0591(11) Uani 1 1 d . .
H52A H 0.494654 0.705952 0.303684 0.071 Uiso 1 1 calc R U
H52B H 0.451433 0.653774 0.265358 0.071 Uiso 1 1 calc R U
C53 C 0.5607(2) 0.63943(17) 0.3239(2) 0.0522(10) Uani 1 1 d . .
C54 C 0.5772(2) 0.61704(18) 0.2690(2) 0.0597(11) Uani 1 1 d . .
H54 H 0.542095 0.618337 0.223005 0.072 Uiso 1 1 calc R U
C55 C 0.6458(3) 0.5927(2) 0.2824(3) 0.0679(13) Uani 1 1 d . .
H55 H 0.656772 0.577141 0.245186 0.081 Uiso 1 1 calc R U
C56 C 0.6974(2) 0.59096(19) 0.3483(3) 0.0643(12) Uani 1 1 d . .
H56 H 0.744338 0.575168 0.356425 0.077 Uiso 1 1 calc R U
C57 C 0.6812(2) 0.61201(19) 0.4024(3) 0.0645(12) Uani 1 1 d . .
H57 H 0.716219 0.609577 0.448330 0.077 Uiso 1 1 calc R U
C58 C 0.6135(2) 0.6370(2) 0.3906(2) 0.0624(12) Uani 1 1 d . .
H58 H 0.603441 0.652515 0.428378 0.075 Uiso 1 1 calc R U
C59 C 0.1545(2) 0.69609(19) 0.3970(2) 0.0545(11) Uani 1 1 d . .
H59A H 0.186327 0.709026 0.443370 0.065 Uiso 1 1 calc R U
H59B H 0.154884 0.656821 0.397724 0.065 Uiso 1 1 calc R U
C60 C 0.0765(2) 0.71625(17) 0.3798(2) 0.0495(10) Uani 1 1 d . .
C61 C 0.0626(2) 0.75564(16) 0.4216(2) 0.0530(10) Uani 1 1 d . .
H61 H 0.101911 0.769719 0.460055 0.064 Uiso 1 1 calc R U
C62 C -0.0088(2) 0.77381(16) 0.4064(2) 0.0544(11) Uani 1 1 d . .
H62 H -0.018310 0.800080 0.435210 0.065 Uiso 1 1 calc R U
C63 C -0.0664(2) 0.75467(18) 0.3502(2) 0.0565(11) Uani 1 1 d . .
H63 H -0.114977 0.768379 0.339543 0.068 Uiso 1 1 calc R U
C64 C -0.0528(2) 0.7152(2) 0.3096(2) 0.0656(13) Uani 1 1 d . .
H64 H -0.092116 0.701261 0.271021 0.079 Uiso 1 1 calc R U
C65 C 0.0185(2) 0.6960(2) 0.3254(2) 0.0608(12) Uani 1 1 d . .
H65 H 0.027293 0.668268 0.298071 0.073 Uiso 1 1 calc R U
C66 C 0.5304(2) 0.48585(17) 0.3430(2) 0.0510(10) Uani 1 1 d . .
H66A H 0.574471 0.499126 0.381224 0.061 Uiso 1 1 calc R U
H66B H 0.503592 0.516546 0.315499 0.061 Uiso 1 1 calc R U
C67 C 0.5532(2) 0.44821(18) 0.2976(2) 0.0512(10) Uani 1 1 d . .
C68 C 0.5576(3) 0.4646(2) 0.2351(2) 0.0622(12) Uani 1 1 d . .
H68 H 0.545855 0.500293 0.220410 0.075 Uiso 1 1 calc R U
C69 C 0.5788(3) 0.4298(2) 0.1934(2) 0.0711(14) Uani 1 1 d . .
H69 H 0.582570 0.441969 0.151116 0.085 Uiso 1 1 calc R U
C70 C 0.5941(3) 0.3782(2) 0.2128(3) 0.0724(14) Uani 1 1 d . .
H70 H 0.608796 0.354495 0.184270 0.087 Uiso 1 1 calc R U
C71 C 0.5884(3) 0.3607(2) 0.2738(3) 0.0744(14) Uani 1 1 d . .
H71 H 0.598645 0.324635 0.287287 0.089 Uiso 1 1 calc R U
C72 C 0.5678(3) 0.39536(19) 0.3158(2) 0.0615(12) Uani 1 1 d . .
H72 H 0.563479 0.382734 0.357650 0.074 Uiso 1 1 calc R U
C73 C 0.2484(2) 0.53628(16) 0.4994(2) 0.0480(9) Uani 1 1 d . .
H73A H 0.261303 0.507689 0.534686 0.058 Uiso 1 1 calc R U
H73B H 0.220438 0.520447 0.453564 0.058 Uiso 1 1 calc R U
C74 C 0.2023(2) 0.57761(16) 0.5173(2) 0.0482(10) Uani 1 1 d . .
C75 C 0.1259(2) 0.5762(2) 0.4875(3) 0.0641(12) Uani 1 1 d . .
H75 H 0.102245 0.548687 0.455905 0.077 Uiso 1 1 calc R U
C76 C 0.0834(3) 0.6156(3) 0.5041(4) 0.0890(19) Uani 1 1 d . .
H76 H 0.030959 0.613966 0.484041 0.107 Uiso 1 1 calc R U
C77 C 0.1159(4) 0.6560(2) 0.5485(3) 0.0832(18) Uani 1 1 d . .
H77 H 0.086477 0.682602 0.558649 0.100 Uiso 1 1 calc R U
C78 C 0.1911(4) 0.6578(2) 0.5782(3) 0.0769(16) Uani 1 1 d . .
H78 H 0.214000 0.685740 0.609261 0.092 Uiso 1 1 calc R U
C79 C 0.2345(3) 0.61900(18) 0.5634(2) 0.0575(11) Uani 1 1 d . .
H79 H 0.286825 0.620671 0.584842 0.069 Uiso 1 1 calc R U
C80 C 0.3833(2) 0.4026(2) 0.1448(2) 0.0680(14) Uani 1 1 d . .
H80A H 0.411153 0.372050 0.171818 0.082 Uiso 1 1 calc R U
H80B H 0.405108 0.435684 0.169675 0.082 Uiso 1 1 calc R U
C81 C 0.3868(3) 0.4027(3) 0.0720(3) 0.0774(16) Uani 1 1 d . .
C82 C 0.4089(3) 0.4460(3) 0.0454(3) 0.0942(19) Uani 1 1 d . .
H82 H 0.423743 0.477028 0.073187 0.113 Uiso 1 1 calc R U
C83 C 0.4104(4) 0.4460(3) -0.0208(4) 0.117(3) Uani 1 1 d . .
H83 H 0.425536 0.476963 -0.038474 0.140 Uiso 1 1 calc R U
C84 C 0.3905(4) 0.4021(5) -0.0609(4) 0.148(4) Uani 1 1 d . .
H84 H 0.391785 0.402539 -0.106596 0.177 Uiso 1 1 calc R U
C85 C 0.3679(4) 0.3560(5) -0.0363(4) 0.143(4) Uani 1 1 d . .
H85 H 0.353750 0.325413 -0.064879 0.171 Uiso 1 1 calc R U
C86 C 0.3665(4) 0.3557(4) 0.0325(3) 0.123(3) Uani 1 1 d . .
H86 H 0.352458 0.324817 0.051107 0.147 Uiso 1 1 calc R U
C87 C 0.1474(2) 0.3734(2) 0.3559(2) 0.0638(12) Uani 1 1 d . .
H87A H 0.130541 0.339495 0.331094 0.077 Uiso 1 1 calc R U
H87B H 0.117675 0.402495 0.326821 0.077 Uiso 1 1 calc R U
C88 C 0.1371(2) 0.3723(2) 0.4250(2) 0.0577(11) Uani 1 1 d . .
C89 C 0.1356(3) 0.3255(2) 0.4579(3) 0.0797(15) Uani 1 1 d . .
H89 H 0.141956 0.293121 0.437059 0.096 Uiso 1 1 calc R U
C90 C 0.1250(3) 0.3241(3) 0.5202(4) 0.105(2) Uani 1 1 d . .
H90 H 0.122627 0.291049 0.541474 0.126 Uiso 1 1 calc R U
C91 C 0.1179(3) 0.3705(4) 0.5519(3) 0.106(3) Uani 1 1 d . .
H91 H 0.112873 0.369556 0.596187 0.127 Uiso 1 1 calc R U
C92 C 0.1180(3) 0.4187(3) 0.5201(3) 0.0864(18) Uani 1 1 d . .
H92 H 0.111526 0.450941 0.541193 0.104 Uiso 1 1 calc R U
C93 C 0.1278(3) 0.4189(2) 0.4567(3) 0.0707(13) Uani 1 1 d . .
H93 H 0.128082 0.451805 0.434333 0.085 Uiso 1 1 calc R U
C94 C 0.2592(2) 0.54144(16) -0.0005(2) 0.0469(9) Uani 1 1 d . .
H94A H 0.259786 0.508796 -0.027075 0.056 Uiso 1 1 calc R U
H94B H 0.288000 0.534746 0.049186 0.056 Uiso 1 1 calc R U
C95 C 0.2926(2) 0.58685(15) -0.02669(19) 0.0456(9) Uani 1 1 d . .
C96 C 0.3688(2) 0.59394(18) -0.0017(2) 0.0571(11) Uani 1 1 d . .
H96 H 0.399565 0.569605 0.031156 0.068 Uiso 1 1 calc R U
C97 C 0.4007(3) 0.63685(18) -0.0246(2) 0.0618(12) Uani 1 1 d . .
H97 H 0.452934 0.641188 -0.007714 0.074 Uiso 1 1 calc R U
C98 C 0.3562(3) 0.67234(17) -0.0713(2) 0.0596(12) Uani 1 1 d . .
H98 H 0.377461 0.701842 -0.086060 0.072 Uiso 1 1 calc R U
C99 C 0.2807(3) 0.66526(17) -0.0969(2) 0.0542(11) Uani 1 1 d . .
H99 H 0.249947 0.689793 -0.129529 0.065 Uiso 1 1 calc R U
C100 C 0.2494(2) 0.62276(16) -0.07544(19) 0.0481(10) Uani 1 1 d . .
H100 H 0.197372 0.617927 -0.094346 0.058 Uiso 1 1 calc R U
C101 C -0.0080(2) 0.46825(15) 0.16244(19) 0.0458(9) Uani 1 1 d . .
H10A H -0.053014 0.476141 0.121774 0.055 Uiso 1 1 calc R U
H10B H 0.011532 0.501955 0.186702 0.055 Uiso 1 1 calc R U
C102 C -0.0259(2) 0.43069(16) 0.21055(19) 0.0456(9) Uani 1 1 d . .
C103 C -0.0272(2) 0.44702(19) 0.2746(2) 0.0576(11) Uani 1 1 d . .
H103 H -0.016106 0.482857 0.288692 0.069 Uiso 1 1 calc R U
C104 C -0.0447(3) 0.4112(2) 0.3185(2) 0.0643(13) Uani 1 1 d . .
H104 H -0.044998 0.422914 0.362313 0.077 Uiso 1 1 calc R U
C105 C -0.0611(3) 0.3599(2) 0.2989(2) 0.0628(12) Uani 1 1 d . .
H105 H -0.073748 0.335949 0.328604 0.075 Uiso 1 1 calc R U
C106 C -0.0595(3) 0.34242(19) 0.2356(2) 0.0630(12) Uani 1 1 d . .
H106 H -0.070160 0.306427 0.222052 0.076 Uiso 1 1 calc R U
C107 C -0.0421(2) 0.37787(17) 0.1919(2) 0.0534(10) Uani 1 1 d . .
H107 H -0.041212 0.365746 0.148527 0.064 Uiso 1 1 calc R U
C108 C 0.2652(6) 0.5302(4) 0.2564(5) 0.195(5) Uani 1 1 d D .
H10C H 0.234699 0.499274 0.233380 0.234 Uiso 1 1 calc R U
H10D H 0.289718 0.523997 0.306913 0.234 Uiso 1 1 calc R U
C109 C 0.2288(6) 0.5781(4) 0.2401(5) 0.204(6) Uani 1 1 d D .
H10E H 0.202782 0.583920 0.189656 0.244 Uiso 1 1 calc R U
H10F H 0.259281 0.609146 0.262353 0.244 Uiso 1 1 calc R U

loop_
_atom_site_aniso_label
_atom_site_aniso_U_11
_atom_site_aniso_U_22
_atom_site_aniso_U_33
_atom_site_aniso_U_23
_atom_site_aniso_U_13
_atom_site_aniso_U_12
Cl1 0.1062(13) 0.1469(16) 0.0871(11) -0.0181(10) 0.0328(10) -0.0151(11)
Cl2 0.1010(13) 0.1719(19) 0.0941(12) -0.0217(12) 0.0310(10) -0.0256(12)
O1 0.0443(15) 0.0563(16) 0.0351(13) -0.0128(11) 0.0210(11) -0.0142(12)
O2 0.0436(16) 0.0563(17) 0.0605(18) -0.0154(13) 0.0253(13) -0.0078(13)
O3 0.0444(16) 0.077(2) 0.0455(16) 0.0160(14) 0.0226(13) 0.0117(14)
O4 0.0438(15) 0.0555(16) 0.0373(14) 0.0053(11) 0.0217(12) 0.0095(12)
O5 0.0482(16) 0.0537(16) 0.0470(15) -0.0034(12) 0.0278(13) 0.0024(13)
O6 0.0463(15) 0.0509(16) 0.0522(16) -0.0068(12) 0.0291(13) -0.0023(12)
O7 0.0429(15) 0.0724(18) 0.0345(14) -0.0044(12) 0.0131(12) 0.0046(13)
O8 0.0427(15) 0.0706(18) 0.0359(14) 0.0077(13) 0.0134(12) -0.0049(13)
O9 0.0450(15) 0.0525(16) 0.0474(15) 0.0121(12) 0.0211(12) 0.0055(13)
O10 0.0491(16) 0.0432(14) 0.0482(15) 0.0043(12) 0.0237(13) 0.0036(12)
C1 0.043(2) 0.0371(19) 0.0294(17) 0.0000(14) 0.0098(15) -0.0039(16)
C2 0.045(2) 0.042(2) 0.0294(18) -0.0035(15) 0.0161(16) -0.0023(17)
C3 0.045(2) 0.0374(19) 0.0300(18) -0.0025(14) 0.0128(16) 0.0002(17)
C4 0.042(2) 0.0376(19) 0.0274(17) 0.0019(14) 0.0118(15) -0.0023(16)
C5 0.049(2) 0.042(2) 0.0342(19) -0.0041(15) 0.0186(17) 0.0021(17)
C6 0.045(2) 0.039(2) 0.0374(19) 0.0001(15) 0.0154(17) -0.0040(17)
C7 0.043(2) 0.041(2) 0.0275(17) -0.0024(14) 0.0132(15) 0.0002(16)
C8 0.043(2) 0.0375(19) 0.0289(17) -0.0019(14) 0.0146(15) -0.0003(16)
C9 0.043(2) 0.048(2) 0.0284(17) 0.0005(15) 0.0167(16) -0.0019(17)
C10 0.039(2) 0.050(2) 0.039(2) -0.0017(17) 0.0156(17) 0.0018(17)
C11 0.039(2) 0.043(2) 0.0269(17) -0.0053(14) 0.0103(15) -0.0001(16)
C12 0.046(2) 0.043(2) 0.0281(17) -0.0006(15) 0.0148(16) 0.0004(17)
C13 0.042(2) 0.0385(19) 0.0307(18) -0.0037(15) 0.0119(15) 0.0010(16)
C14 0.037(2) 0.052(2) 0.0282(18) -0.0015(15) 0.0096(15) 0.0006(17)
C15 0.0327(18) 0.048(2) 0.0228(16) -0.0009(14) 0.0051(14) 0.0021(16)
C16 0.0351(19) 0.055(2) 0.0272(17) 0.0061(16) 0.0100(15) 0.0022(17)
C17 0.0357(19) 0.054(2) 0.0282(17) -0.0012(16) 0.0119(15) 0.0062(17)
C18 0.0357(19) 0.044(2) 0.0274(17) 0.0070(15) 0.0069(14) 0.0068(16)
C19 0.038(2) 0.048(2) 0.0328(18) 0.0018(16) 0.0145(16) 0.0052(17)
C20 0.040(2) 0.050(2) 0.0298(18) 0.0017(16) 0.0119(15) 0.0062(17)
C21 0.045(2) 0.044(2) 0.0319(18) 0.0037(15) 0.0122(16) 0.0064(17)
C22 0.043(2) 0.0376(19) 0.0317(18) 0.0017(15) 0.0082(16) 0.0035(17)
C23 0.040(2) 0.046(2) 0.038(2) -0.0030(16) 0.0122(16) 0.0048(17)
C24 0.045(2) 0.046(2) 0.0300(18) 0.0015(15) 0.0129(16) 0.0065(17)
C25 0.046(2) 0.0307(18) 0.0355(19) -0.0027(14) 0.0098(16) 0.0047(16)
C26 0.044(2) 0.039(2) 0.038(2) -0.0002(15) 0.0111(17) -0.0010(17)
C27 0.044(2) 0.040(2) 0.037(2) 0.0031(15) 0.0145(17) 0.0022(17)
C28 0.047(2) 0.040(2) 0.0343(19) -0.0031(15) 0.0103(16) -0.0052(17)
C29 0.041(2) 0.0365(19) 0.0294(17) -0.0036(14) 0.0048(15) 0.0000(16)
C30 0.042(2) 0.048(2) 0.0307(18) -0.0033(16) 0.0117(16) -0.0005(17)
C31 0.041(2) 0.040(2) 0.0307(18) 0.0015(15) 0.0096(15) -0.0026(17)
C32 0.0345(19) 0.041(2) 0.0313(18) -0.0062(15) 0.0038(15) -0.0019(16)
C33 0.040(2) 0.041(2) 0.0325(18) 0.0013(15) 0.0092(15) -0.0017(16)
C34 0.039(2) 0.043(2) 0.0285(17) -0.0030(15) 0.0069(15) -0.0048(17)
C35 0.044(2) 0.042(2) 0.0293(18) 0.0009(15) 0.0080(15) 0.0031(17)
C36 0.050(2) 0.071(3) 0.043(2) -0.0103(19) 0.0222(19) -0.014(2)
C37 0.057(3) 0.060(3) 0.043(2) -0.0013(19) 0.025(2) -0.007(2)
C38 0.062(3) 0.069(3) 0.053(3) 0.000(2) 0.023(2) 0.003(2)
C39 0.055(3) 0.084(3) 0.095(4) -0.002(3) 0.036(2) -0.012(2)
C40 0.077(3) 0.114(4) 0.118(4) -0.026(4) 0.028(3) 0.013(3)
C41 0.101(4) 0.108(4) 0.132(4) -0.006(4) 0.019(4) -0.013(4)
C42 0.109(4) 0.119(5) 0.188(6) 0.000(5) 0.004(5) -0.038(4)
C43 0.139(7) 0.125(6) 0.171(6) 0.038(6) -0.037(6) -0.022(5)
C44 0.043(2) 0.069(3) 0.061(3) -0.007(2) 0.020(2) -0.002(2)
C45 0.045(2) 0.084(4) 0.068(3) -0.011(3) 0.017(2) -0.001(2)
C46 0.054(3) 0.079(3) 0.062(3) -0.019(2) 0.019(2) -0.002(2)
C47 0.066(3) 0.078(3) 0.069(3) -0.018(3) 0.027(3) -0.003(3)
C48 0.052(3) 0.076(3) 0.072(3) -0.013(2) 0.021(2) 0.001(2)
C49 0.058(3) 0.084(4) 0.069(3) -0.008(3) 0.023(2) 0.003(3)
C50 0.066(3) 0.087(4) 0.089(4) 0.005(3) 0.027(3) -0.001(3)
C51 0.080(4) 0.094(4) 0.093(4) 0.015(3) 0.039(3) 0.013(3)
C52 0.051(3) 0.081(3) 0.054(3) 0.014(2) 0.028(2) 0.013(2)
C53 0.045(2) 0.068(3) 0.049(2) 0.011(2) 0.0218(19) 0.003(2)
C54 0.050(3) 0.070(3) 0.063(3) 0.001(2) 0.025(2) 0.001(2)
C55 0.053(3) 0.079(3) 0.076(3) -0.012(3) 0.028(3) 0.003(2)
C56 0.041(2) 0.075(3) 0.076(3) 0.001(3) 0.019(2) 0.005(2)
C57 0.047(3) 0.080(3) 0.064(3) 0.018(2) 0.016(2) 0.003(2)
C58 0.051(3) 0.084(3) 0.055(3) 0.009(2) 0.022(2) 0.005(2)
C59 0.049(2) 0.077(3) 0.042(2) 0.014(2) 0.0219(19) 0.011(2)
C60 0.048(2) 0.066(3) 0.041(2) 0.0096(19) 0.0230(19) 0.005(2)
C61 0.050(2) 0.056(3) 0.051(2) -0.003(2) 0.015(2) -0.005(2)
C62 0.051(3) 0.050(2) 0.066(3) 0.001(2) 0.025(2) 0.006(2)
C63 0.047(2) 0.069(3) 0.056(3) 0.008(2) 0.020(2) 0.006(2)
C64 0.047(3) 0.097(4) 0.049(3) -0.007(2) 0.012(2) 0.005(2)
C65 0.058(3) 0.086(3) 0.042(2) -0.008(2) 0.022(2) 0.010(2)
C66 0.053(2) 0.060(3) 0.045(2) -0.0007(19) 0.025(2) 0.002(2)
C67 0.043(2) 0.071(3) 0.040(2) 0.0004(19) 0.0155(18) 0.001(2)
C68 0.065(3) 0.076(3) 0.053(3) 0.001(2) 0.030(2) -0.001(2)
C69 0.076(3) 0.098(4) 0.051(3) -0.004(3) 0.037(3) -0.001(3)
C70 0.076(3) 0.095(4) 0.057(3) -0.014(3) 0.037(3) 0.010(3)
C71 0.086(4) 0.083(3) 0.062(3) -0.005(3) 0.035(3) 0.021(3)
C72 0.068(3) 0.077(3) 0.046(2) 0.009(2) 0.028(2) 0.024(2)
C73 0.045(2) 0.053(2) 0.055(2) 0.0002(19) 0.0280(19) -0.0016(19)
C74 0.051(2) 0.055(2) 0.049(2) 0.0093(19) 0.031(2) 0.008(2)
C75 0.049(3) 0.071(3) 0.078(3) 0.007(2) 0.030(2) 0.001(2)
C76 0.059(3) 0.112(5) 0.120(5) 0.044(4) 0.060(4) 0.030(3)
C77 0.111(5) 0.087(4) 0.083(4) 0.031(3) 0.074(4) 0.037(4)
C78 0.120(5) 0.068(3) 0.060(3) 0.006(2) 0.054(3) 0.026(3)
C79 0.065(3) 0.070(3) 0.046(2) -0.001(2) 0.030(2) 0.010(2)
C80 0.045(3) 0.118(4) 0.042(2) -0.005(2) 0.018(2) 0.006(3)
C81 0.052(3) 0.136(5) 0.047(3) -0.006(3) 0.022(2) 0.017(3)
C82 0.095(4) 0.132(5) 0.067(4) 0.024(3) 0.044(3) 0.045(4)
C83 0.133(6) 0.168(7) 0.067(4) 0.042(4) 0.057(4) 0.080(5)
C84 0.090(5) 0.308(14) 0.051(4) 0.018(6) 0.032(4) 0.075(7)
C85 0.095(5) 0.275(12) 0.069(5) -0.057(6) 0.042(4) 0.004(6)
C86 0.094(5) 0.215(8) 0.071(4) -0.049(5) 0.044(4) -0.020(5)
C87 0.050(3) 0.096(4) 0.045(2) 0.004(2) 0.016(2) -0.010(2)
C88 0.044(2) 0.083(3) 0.046(2) 0.012(2) 0.0164(19) -0.006(2)
C89 0.074(4) 0.091(4) 0.075(4) 0.021(3) 0.026(3) -0.006(3)
C90 0.082(4) 0.156(7) 0.080(4) 0.055(4) 0.033(4) -0.006(4)
C91 0.055(3) 0.214(9) 0.049(3) 0.029(5) 0.020(3) -0.011(4)
C92 0.046(3) 0.152(6) 0.062(3) -0.016(4) 0.021(2) -0.004(3)
C93 0.057(3) 0.094(4) 0.059(3) 0.003(3) 0.019(2) -0.011(3)
C94 0.050(2) 0.051(2) 0.044(2) 0.0015(17) 0.0219(18) 0.0060(19)
C95 0.055(2) 0.050(2) 0.038(2) -0.0003(17) 0.0238(18) 0.0025(19)
C96 0.054(3) 0.061(3) 0.060(3) 0.007(2) 0.026(2) 0.008(2)
C97 0.057(3) 0.068(3) 0.073(3) 0.007(2) 0.039(2) 0.003(2)
C98 0.084(3) 0.055(3) 0.056(3) 0.001(2) 0.045(3) -0.003(2)
C99 0.074(3) 0.056(2) 0.038(2) 0.0083(18) 0.026(2) 0.002(2)
C100 0.055(2) 0.055(2) 0.034(2) 0.0015(17) 0.0160(18) -0.002(2)
C101 0.048(2) 0.049(2) 0.041(2) 0.0009(17) 0.0162(18) 0.0038(19)
C102 0.039(2) 0.060(3) 0.037(2) -0.0006(18) 0.0120(16) 0.0029(19)
C103 0.056(3) 0.073(3) 0.048(2) -0.004(2) 0.023(2) 0.010(2)
C104 0.062(3) 0.093(4) 0.045(2) 0.003(2) 0.029(2) 0.010(3)
C105 0.062(3) 0.085(3) 0.050(3) 0.014(2) 0.030(2) 0.000(3)
C106 0.070(3) 0.070(3) 0.049(3) 0.008(2) 0.021(2) -0.010(2)
C107 0.057(3) 0.066(3) 0.036(2) 0.0013(19) 0.0150(19) -0.005(2)
C108 0.196(11) 0.139(9) 0.193(11) 0.013(7) -0.001(9) 0.034(8)
C109 0.263(14) 0.116(7) 0.157(9) 0.005(6) -0.018(9) 0.011(8)

loop_
_atom_type_symbol
_atom_type_description
_atom_type_scat_dispersion_real
_atom_type_scat_dispersion_imag
_atom_type_scat_source
C C 0.0033 0.0016 'International Tables Vol C Tables 4.2.6.8 and 6.1.1.4'
H H 0.0000 0.0000 'International Tables Vol C Tables 4.2.6.8 and 6.1.1.4'
O O 0.0106 0.0060 'International Tables Vol C Tables 4.2.6.8 and 6.1.1.4'
Cl Cl 0.1484 0.1585 'International Tables Vol C Tables 4.2.6.8 and 6.1.1.4'

loop_
_geom_angle_atom_site_label_1
_geom_angle_atom_site_label_2
_geom_angle_atom_site_label_3
_geom_angle
C3 O1 C36 115.3(3)
C6 O2 C44 117.4(3)
C10 O3 C52 117.6(3)
C13 O4 C59 116.7(3)
C17 O5 C66 119.3(3)
C20 O6 C73 117.5(3)
C24 O7 C80 118.3(3)
C27 O8 C87 117.0(3)
C31 O9 C94 117.4(3)
C34 O10 C101 118.3(3)
C2 C1 C6 118.8(3)
C2 C1 C35 119.9(3)
C6 C1 C35 121.3(3)
C1 C2 C3 121.1(3)
C1 C2 H2 119.5
C3 C2 H2 119.5
C4 C3 O1 117.5(3)
C4 C3 C2 120.1(3)
O1 C3 C2 122.5(3)
C3 C4 C5 118.6(3)
C3 C4 C7 121.7(3)
C5 C4 C7 119.6(3)
C6 C5 C4 121.1(3)
C6 C5 H5 119.4
C4 C5 H5 119.4
O2 C6 C1 116.2(3)
O2 C6 C5 123.7(3)
C1 C6 C5 120.0(3)
C8 C7 C4 111.6(3)
C8 C7 H7A 109.3
C4 C7 H7A 109.3
C8 C7 H7B 109.3
C4 C7 H7B 109.3
H7A C7 H7B 108.0
C9 C8 C13 117.9(3)
C9 C8 C7 120.3(3)
C13 C8 C7 121.8(3)
C10 C9 C8 121.1(3)
C10 C9 H9 119.5
C8 C9 H9 119.5
C9 C10 O3 123.4(3)
C9 C10 C11 122.0(3)
O3 C10 C11 114.6(3)
C10 C11 C12 117.5(3)
C10 C11 C14 121.7(3)
C12 C11 C14 120.8(3)
C11 C12 C13 121.2(3)
C11 C12 H12 119.4
C13 C12 H12 119.4
O4 C13 C8 116.1(3)
O4 C13 C12 123.6(3)
C8 C13 C12 120.3(3)
C11 C14 C15 112.2(3)
C11 C14 H14A 109.2
C15 C14 H14A 109.2
C11 C14 H14B 109.2
C15 C14 H14B 109.2
H14A C14 H14B 107.9
C16 C15 C20 118.7(3)
C16 C15 C14 121.6(3)
C20 C15 C14 119.7(3)
C15 C16 C17 120.5(3)
C15 C16 H16 119.8
C17 C16 H16 119.8
C18 C17 O5 115.6(3)
C18 C17 C16 121.2(3)
O5 C17 C16 123.2(3)
C17 C18 C19 118.6(3)
C17 C18 C21 121.1(3)
C19 C18 C21 120.3(3)
C20 C19 C18 120.6(3)
C20 C19 H19 119.7
C18 C19 H19 119.7
O6 C20 C19 124.0(3)
O6 C20 C15 115.6(3)
C19 C20 C15 120.3(3)
C22 C21 C18 111.2(3)
C22 C21 H21A 109.4
C18 C21 H21A 109.4
C22 C21 H21B 109.4
C18 C21 H21B 109.4
H21A C21 H21B 108.0
C23 C22 C27 118.0(3)
C23 C22 C21 120.7(3)
C27 C22 C21 121.3(3)
C24 C23 C22 121.5(4)
C24 C23 H23 119.2
C22 C23 H23 119.2
O7 C24 C23 124.4(3)
O7 C24 C25 115.5(3)
C23 C24 C25 120.2(3)
C26 C25 C24 118.9(3)
C26 C25 C28 120.1(3)
C24 C25 C28 121.0(3)
C25 C26 C27 120.9(4)
C25 C26 H26 119.6
C27 C26 H26 119.6
O8 C27 C26 123.1(3)
O8 C27 C22 116.4(3)
C26 C27 C22 120.6(3)
C29 C28 C25 111.4(3)
C29 C28 H28A 109.4
C25 C28 H28A 109.4
C29 C28 H28B 109.4
C25 C28 H28B 109.4
H28A C28 H28B 108.0
C30 C29 C34 118.5(3)
C30 C29 C28 120.8(3)
C34 C29 C28 120.7(3)
C31 C30 C29 120.5(3)
C31 C30 H30 119.8
C29 C30 H30 119.8
O9 C31 C32 116.5(3)
O9 C31 C30 122.4(3)
C32 C31 C30 121.1(3)
C31 C32 C33 118.5(3)
C31 C32 C35 121.3(3)
C33 C32 C35 120.2(3)
C32 C33 C34 120.8(3)
C32 C33 H33 119.6
C34 C33 H33 119.6
O10 C34 C33 124.3(3)
O10 C34 C29 115.2(3)
C33 C34 C29 120.6(3)
C32 C35 C1 111.7(3)
C32 C35 H35A 109.3
C1 C35 H35A 109.3
C32 C35 H35B 109.3
C1 C35 H35B 109.3
H35A C35 H35B 107.9
O1 C36 C37 110.6(3)
O1 C36 H36A 109.5
C37 C36 H36A 109.5
O1 C36 H36B 109.5
C37 C36 H36B 109.5
H36A C36 H36B 108.1
C36 C37 C38 115.1(4)
C36 C37 H37A 108.5
C38 C37 H37A 108.5
C36 C37 H37B 108.5
C38 C37 H37B 108.5
H37A C37 H37B 107.5
C37 C38 C39 111.8(4)
C37 C38 H38A 109.3
C39 C38 H38A 109.3
C37 C38 H38B 109.3
C39 C38 H38B 109.3
H38A C38 H38B 107.9
C38 C39 C40 115.3(5)
C38 C39 H39A 108.5
C40 C39 H39A 108.5
C38 C39 H39B 108.5
C40 C39 H39B 108.5
H39A C39 H39B 107.5
C41 C40 C39 115.5(5)
C41 C40 H40A 108.4
C39 C40 H40A 108.4
C41 C40 H40B 108.4
C39 C40 H40B 108.4
H40A C40 H40B 107.5
C40 C41 C42 111.7(6)
C40 C41 H41A 109.3
C42 C41 H41A 109.3
C40 C41 H41B 109.3
C42 C41 H41B 109.3
H41A C41 H41B 107.9
C43 C42 C41 106.9(7)
C43 C42 H42A 110.3
C41 C42 H42A 110.3
C43 C42 H42B 110.3
C41 C42 H42B 110.3
H42A C42 H42B 108.6
C42 C43 H43A 109.5
C42 C43 H43B 109.5
H43A C43 H43B 109.5
C42 C43 H43C 109.5
H43A C43 H43C 109.5
H43B C43 H43C 109.5
O2 C44 C45 108.0(3)
O2 C44 H44A 110.1
C45 C44 H44A 110.1
O2 C44 H44B 110.1
C45 C44 H44B 110.1
H44A C44 H44B 108.4
C46 C45 C44 116.1(4)
C46 C45 H45A 108.3
C44 C45 H45A 108.3
C46 C45 H45B 108.3
C44 C45 H45B 108.3
H45A C45 H45B 107.4
C45 C46 C47 115.1(4)
C45 C46 H46A 108.5
C47 C46 H46A 108.5
C45 C46 H46B 108.5
C47 C46 H46B 108.5
H46A C46 H46B 107.5
C48 C47 C46 113.7(4)
C48 C47 H47A 108.8
C46 C47 H47A 108.8
C48 C47 H47B 108.8
C46 C47 H47B 108.8
H47A C47 H47B 107.7
C49 C48 C47 115.7(4)
C49 C48 H48A 108.4
C47 C48 H48A 108.4
C49 C48 H48B 108.4
C47 C48 H48B 108.4
H48A C48 H48B 107.4
C48 C49 C50 113.1(4)
C48 C49 H49A 109.0
C50 C49 H49A 109.0
C48 C49 H49B 109.0
C50 C49 H49B 109.0
H49A C49 H49B 107.8
C51 C50 C49 114.5(5)
C51 C50 H50A 108.6
C49 C50 H50A 108.6
C51 C50 H50B 108.6
C49 C50 H50B 108.6
H50A C50 H50B 107.6
C50 C51 H51A 109.5
C50 C51 H51B 109.5
H51A C51 H51B 109.5
C50 C51 H51C 109.5
H51A C51 H51C 109.5
H51B C51 H51C 109.5
O3 C52 C53 107.4(3)
O3 C52 H52A 110.2
C53 C52 H52A 110.2
O3 C52 H52B 110.2
C53 C52 H52B 110.2
H52A C52 H52B 108.5
C58 C53 C54 118.7(4)
C58 C53 C52 121.9(4)
C54 C53 C52 119.3(4)
C55 C54 C53 119.5(4)
C55 C54 H54 120.3
C53 C54 H54 120.3
C56 C55 C54 121.1(5)
C56 C55 H55 119.4
C54 C55 H55 119.4
C57 C56 C55 119.7(4)
C57 C56 H56 120.1
C55 C56 H56 120.1
C56 C57 C58 120.5(4)
C56 C57 H57 119.7
C58 C57 H57 119.7
C53 C58 C57 120.4(4)
C53 C58 H58 119.8
C57 C58 H58 119.8
O4 C59 C60 108.4(3)
O4 C59 H59A 110.0
C60 C59 H59A 110.0
O4 C59 H59B 110.0
C60 C59 H59B 110.0
H59A C59 H59B 108.4
C65 C60 C61 119.0(4)
C65 C60 C59 121.7(4)
C61 C60 C59 119.3(4)
C62 C61 C60 119.4(4)
C62 C61 H61 120.3
C60 C61 H61 120.3
C63 C62 C61 121.4(4)
C63 C62 H62 119.3
C61 C62 H62 119.3
C62 C63 C64 119.2(4)
C62 C63 H63 120.4
C64 C63 H63 120.4
C63 C64 C65 119.7(4)
C63 C64 H64 120.1
C65 C64 H64 120.1
C60 C65 C64 121.3(4)
C60 C65 H65 119.4
C64 C65 H65 119.4
O5 C66 C67 106.9(3)
O5 C66 H66A 110.3
C67 C66 H66A 110.3
O5 C66 H66B 110.3
C67 C66 H66B 110.3
H66A C66 H66B 108.6
C68 C67 C72 117.7(4)
C68 C67 C66 121.2(4)
C72 C67 C66 121.0(4)
C67 C68 C69 121.0(5)
C67 C68 H68 119.5
C69 C68 H68 119.5
C70 C69 C68 120.3(4)
C70 C69 H69 119.9
C68 C69 H69 119.9
C69 C70 C71 119.8(5)
C69 C70 H70 120.1
C71 C70 H70 120.1
C70 C71 C72 120.1(5)
C70 C71 H71 119.9
C72 C71 H71 119.9
C71 C72 C67 121.0(4)
C71 C72 H72 119.5
C67 C72 H72 119.5
O6 C73 C74 108.4(3)
O6 C73 H73A 110.0
C74 C73 H73A 110.0
O6 C73 H73B 110.0
C74 C73 H73B 110.0
H73A C73 H73B 108.4
C75 C74 C79 117.9(4)
C75 C74 C73 120.5(4)
C79 C74 C73 121.6(4)
C74 C75 C76 119.9(5)
C74 C75 H75 120.0
C76 C75 H75 120.0
C77 C76 C75 121.3(5)
C77 C76 H76 119.4
C75 C76 H76 119.4
C78 C77 C76 119.3(5)
C78 C77 H77 120.3
C76 C77 H77 120.3
C77 C78 C79 120.7(5)
C77 C78 H78 119.7
C79 C78 H78 119.7
C78 C79 C74 120.9(5)
C78 C79 H79 119.6
C74 C79 H79 119.6
O7 C80 C81 106.8(3)
O7 C80 H80A 110.4
C81 C80 H80A 110.4
O7 C80 H80B 110.4
C81 C80 H80B 110.4
H80A C80 H80B 108.6
C82 C81 C86 120.3(6)
C82 C81 C80 121.9(5)
C86 C81 C80 117.8(6)
C81 C82 C83 121.4(7)
C81 C82 H82 119.3
C83 C82 H82 119.3
C84 C83 C82 120.3(8)
C84 C83 H83 119.9
C82 C83 H83 119.9
C83 C84 C85 121.1(7)
C83 C84 H84 119.4
C85 C84 H84 119.4
C84 C85 C86 118.9(8)
C84 C85 H85 120.5
C86 C85 H85 120.5
C81 C86 C85 118.0(8)
C81 C86 H86 121.0
C85 C86 H86 121.0
O8 C87 C88 108.9(3)
O8 C87 H87A 109.9
C88 C87 H87A 109.9
O8 C87 H87B 109.9
C88 C87 H87B 109.9
H87A C87 H87B 108.3
C89 C88 C93 117.9(5)
C89 C88 C87 121.2(5)
C93 C88 C87 120.9(4)
C88 C89 C90 121.5(6)
C88 C89 H89 119.2
C90 C89 H89 119.2
C89 C90 C91 119.9(6)
C89 C90 H90 120.1
C91 C90 H90 120.1
C90 C91 C92 120.5(6)
C90 C91 H91 119.7
C92 C91 H91 119.7
C91 C92 C93 118.3(6)
C91 C92 H92 120.8
C93 C92 H92 120.8
C92 C93 C88 121.8(5)
C92 C93 H93 119.1
C88 C93 H93 119.1
O9 C94 C95 107.8(3)
O9 C94 H94A 110.1
C95 C94 H94A 110.1
O9 C94 H94B 110.1
C95 C94 H94B 110.1
H94A C94 H94B 108.5
C96 C95 C100 118.0(4)
C96 C95 C94 119.9(4)
C100 C95 C94 122.0(4)
C95 C96 C97 120.6(4)
C95 C96 H96 119.7
C97 C96 H96 119.7
C98 C97 C96 119.7(4)
C98 C97 H97 120.2
C96 C97 H97 120.2
C97 C98 C99 120.0(4)
C97 C98 H98 120.0
C99 C98 H98 120.0
C100 C99 C98 120.3(4)
C100 C99 H99 119.9
C98 C99 H99 119.9
C99 C100 C95 121.3(4)
C99 C100 H100 119.4
C95 C100 H100 119.4
O10 C101 C102 107.4(3)
O10 C101 H10A 110.2
C102 C101 H10A 110.2
O10 C101 H10B 110.2
C102 C101 H10B 110.2
H10A C101 H10B 108.5
C103 C102 C107 117.9(4)
C103 C102 C101 121.8(4)
C107 C102 C101 120.4(3)
C102 C103 C104 120.8(4)
C102 C103 H103 119.6
C104 C103 H103 119.6
C105 C104 C103 120.4(4)
C105 C104 H104 119.8
C103 C104 H104 119.8
C104 C105 C106 120.0(4)
C104 C105 H105 120.0
C106 C105 H105 120.0
C105 C106 C107 119.7(5)
C105 C106 H106 120.2
C107 C106 H106 120.2
C106 C107 C102 121.3(4)
C106 C107 H107 119.3
C102 C107 H107 119.3
C109 C108 Cl1 88.3(8)
C109 C108 H10C 113.9
Cl1 C108 H10C 113.9
C109 C108 H10D 113.9
Cl1 C108 H10D 113.9
H10C C108 H10D 111.1
C108 C109 Cl2 86.4(8)
C108 C109 H10E 114.3
Cl2 C109 H10E 114.3
C108 C109 H10F 114.3
Cl2 C109 H10F 114.3
H10E C109 H10F 111.4

loop_
_geom_bond_atom_site_label_1
_geom_bond_atom_site_label_2
_geom_bond_distance
Cl1 C108 2.064(11)
Cl2 C109 2.061(12)
O1 C3 1.392(4)
O1 C36 1.441(4)
O2 C6 1.388(4)
O2 C44 1.419(5)
O3 C10 1.389(4)
O3 C52 1.418(4)
O4 C13 1.383(4)
O4 C59 1.436(4)
O5 C17 1.385(4)
O5 C66 1.434(4)
O6 C20 1.384(4)
O6 C73 1.418(4)
O7 C24 1.385(4)
O7 C80 1.426(5)
O8 C27 1.384(4)
O8 C87 1.420(5)
O9 C31 1.389(4)
O9 C94 1.431(4)
O10 C34 1.379(4)
O10 C101 1.424(4)
C1 C2 1.384(5)
C1 C6 1.388(5)
C1 C35 1.523(5)
C2 C3 1.402(5)
C2 H2 0.9500
C3 C4 1.381(5)
C4 C5 1.395(5)
C4 C7 1.527(5)
C5 C6 1.393(5)
C5 H5 0.9500
C7 C8 1.517(5)
C7 H7A 0.9900
C7 H7B 0.9900
C8 C9 1.401(5)
C8 C13 1.401(5)
C9 C10 1.372(5)
C9 H9 0.9500
C10 C11 1.390(5)
C11 C12 1.397(5)
C11 C14 1.519(5)
C12 C13 1.402(5)
C12 H12 0.9500
C14 C15 1.529(5)
C14 H14A 0.9900
C14 H14B 0.9900
C15 C16 1.388(5)
C15 C20 1.401(5)
C16 C17 1.393(5)
C16 H16 0.9500
C17 C18 1.378(5)
C18 C19 1.397(5)
C18 C21 1.528(5)
C19 C20 1.392(5)
C19 H19 0.9500
C21 C22 1.510(5)
C21 H21A 0.9900
C21 H21B 0.9900
C22 C23 1.395(5)
C22 C27 1.405(5)
C23 C24 1.392(5)
C23 H23 0.9500
C24 C25 1.400(5)
C25 C26 1.387(5)
C25 C28 1.531(5)
C26 C27 1.399(5)
C26 H26 0.9500
C28 C29 1.517(5)
C28 H28A 0.9900
C28 H28B 0.9900
C29 C30 1.394(5)
C29 C34 1.397(5)
C30 C31 1.393(5)
C30 H30 0.9500
C31 C32 1.390(5)
C32 C33 1.390(5)
C32 C35 1.517(5)
C33 C34 1.396(5)
C33 H33 0.9500
C35 H35A 0.9900
C35 H35B 0.9900
C36 C37 1.515(5)
C36 H36A 0.9900
C36 H36B 0.9900
C37 C38 1.518(6)
C37 H37A 0.9900
C37 H37B 0.9900
C38 C39 1.539(6)
C38 H38A 0.9900
C38 H38B 0.9900
C39 C40 1.541(8)
C39 H39A 0.9900
C39 H39B 0.9900
C40 C41 1.494(9)
C40 H40A 0.9900
C40 H40B 0.9900
C41 C42 1.599(7)
C41 H41A 0.9900
C41 H41B 0.9900
C42 C43 1.531(11)
C42 H42A 0.9900
C42 H42B 0.9900
C43 H43A 0.9800
C43 H43B 0.9800
C43 H43C 0.9800
C44 C45 1.527(6)
C44 H44A 0.9900
C44 H44B 0.9900
C45 C46 1.493(6)
C45 H45A 0.9900
C45 H45B 0.9900
C46 C47 1.527(6)
C46 H46A 0.9900
C46 H46B 0.9900
C47 C48 1.522(6)
C47 H47A 0.9900
C47 H47B 0.9900
C48 C49 1.499(6)
C48 H48A 0.9900
C48 H48B 0.9900
C49 C50 1.530(7)
C49 H49A 0.9900
C49 H49B 0.9900
C50 C51 1.529(7)
C50 H50A 0.9900
C50 H50B 0.9900
C51 H51A 0.9800
C51 H51B 0.9800
C51 H51C 0.9800
C52 C53 1.495(6)
C52 H52A 0.9900
C52 H52B 0.9900
C53 C58 1.392(6)
C53 C54 1.397(6)
C54 C55 1.397(6)
C54 H54 0.9500
C55 C56 1.371(6)
C55 H55 0.9500
C56 C57 1.366(6)
C56 H56 0.9500
C57 C58 1.394(6)
C57 H57 0.9500
C58 H58 0.9500
C59 C60 1.509(5)
C59 H59A 0.9900
C59 H59B 0.9900
C60 C65 1.372(6)
C60 C61 1.401(6)
C61 C62 1.381(6)
C61 H61 0.9500
C62 C63 1.377(6)
C62 H62 0.9500
C63 C64 1.385(6)
C63 H63 0.9500
C64 C65 1.386(6)
C64 H64 0.9500
C65 H65 0.9500
C66 C67 1.504(5)
C66 H66A 0.9900
C66 H66B 0.9900
C67 C68 1.383(5)
C67 C72 1.385(6)
C68 C69 1.387(6)
C68 H68 0.9500
C69 C70 1.361(7)
C69 H69 0.9500
C70 C71 1.372(6)
C70 H70 0.9500
C71 C72 1.383(6)
C71 H71 0.9500
C72 H72 0.9500
C73 C74 1.500(5)
C73 H73A 0.9900
C73 H73B 0.9900
C74 C75 1.384(6)
C74 C79 1.399(6)
C75 C76 1.406(7)
C75 H75 0.9500
C76 C77 1.364(8)
C76 H76 0.9500
C77 C78 1.363(8)
C77 H77 0.9500
C78 C79 1.392(6)
C78 H78 0.9500
C79 H79 0.9500
C80 C81 1.523(6)
C80 H80A 0.9900
C80 H80B 0.9900
C81 C82 1.358(8)
C81 C86 1.412(9)
C82 C83 1.373(8)
C82 H82 0.9500
C83 C84 1.354(12)
C83 H83 0.9500
C84 C85 1.397(13)
C84 H84 0.9500
C85 C86 1.424(9)
C85 H85 0.9500
C86 H86 0.9500
C87 C88 1.505(6)
C87 H87A 0.9900
C87 H87B 0.9900
C88 C89 1.368(6)
C88 C93 1.386(7)
C89 C90 1.369(8)
C89 H89 0.9500
C90 C91 1.370(10)
C90 H90 0.9500
C91 C92 1.380(9)
C91 H91 0.9500
C92 C93 1.383(7)
C92 H92 0.9500
C93 H93 0.9500
C94 C95 1.505(5)
C94 H94A 0.9900
C94 H94B 0.9900
C95 C96 1.388(6)
C95 C100 1.389(5)
C96 C97 1.408(6)
C96 H96 0.9500
C97 C98 1.371(6)
C97 H97 0.9500
C98 C99 1.378(6)
C98 H98 0.9500
C99 C100 1.377(5)
C99 H99 0.9500
C100 H100 0.9500
C101 C102 1.497(5)
C101 H10A 0.9900
C101 H10B 0.9900
C102 C103 1.389(5)
C102 C107 1.390(6)
C103 C104 1.402(6)
C103 H103 0.9500
C104 C105 1.360(7)
C104 H104 0.9500
C105 C106 1.388(6)
C105 H105 0.9500
C106 C107 1.390(6)
C106 H106 0.9500
C107 H107 0.9500
C108 C109 1.379(8)
C108 H10C 0.9900
C108 H10D 0.9900
C109 H10E 0.9900
C109 H10F 0.9900

loop_
_geom_torsion_atom_site_label_1
_geom_torsion_atom_site_label_2
_geom_torsion_atom_site_label_3
_geom_torsion_atom_site_label_4
_geom_torsion
C6 C1 C2 C3 1.4(5)
C35 C1 C2 C3 -177.7(3)
C36 O1 C3 C4 -158.7(3)
C36 O1 C3 C2 20.8(5)
C1 C2 C3 C4 3.6(5)
C1 C2 C3 O1 -175.9(3)
O1 C3 C4 C5 174.7(3)
C2 C3 C4 C5 -4.8(5)
O1 C3 C4 C7 -7.4(5)
C2 C3 C4 C7 173.1(3)
C3 C4 C5 C6 1.1(5)
C7 C4 C5 C6 -176.8(3)
C44 O2 C6 C1 -157.6(3)
C44 O2 C6 C5 23.2(5)
C2 C1 C6 O2 175.7(3)
C35 C1 C6 O2 -5.2(5)
C2 C1 C6 C5 -5.0(5)
C35 C1 C6 C5 174.1(3)
C4 C5 C6 O2 -176.9(3)
C4 C5 C6 C1 3.9(5)
C3 C4 C7 C8 -84.0(4)
C5 C4 C7 C8 93.9(4)
C4 C7 C8 C9 87.5(4)
C4 C7 C8 C13 -90.3(4)
C13 C8 C9 C10 -1.0(5)
C7 C8 C9 C10 -178.9(3)
C8 C9 C10 O3 178.2(3)
C8 C9 C10 C11 -0.8(6)
C52 O3 C10 C9 -8.8(6)
C52 O3 C10 C11 170.4(3)
C9 C10 C11 C12 1.2(5)
O3 C10 C11 C12 -178.0(3)
C9 C10 C11 C14 179.4(3)
O3 C10 C11 C14 0.3(5)
C10 C11 C12 C13 0.3(5)
C14 C11 C12 C13 -177.9(3)
C59 O4 C13 C8 -179.9(3)
C59 O4 C13 C12 -1.9(5)
C9 C8 C13 O4 -179.5(3)
C7 C8 C13 O4 -1.6(5)
C9 C8 C13 C12 2.5(5)
C7 C8 C13 C12 -179.6(3)
C11 C12 C13 O4 179.9(3)
C11 C12 C13 C8 -2.2(5)
C10 C11 C14 C15 -87.8(4)
C12 C11 C14 C15 90.4(4)
C11 C14 C15 C16 89.9(4)
C11 C14 C15 C20 -89.2(4)
C20 C15 C16 C17 1.3(5)
C14 C15 C16 C17 -177.9(3)
C66 O5 C17 C18 168.9(3)
C66 O5 C17 C16 -11.3(5)
C15 C16 C17 C18 -1.2(5)
C15 C16 C17 O5 179.0(3)
O5 C17 C18 C19 179.6(3)
C16 C17 C18 C19 -0.3(5)
O5 C17 C18 C21 -2.9(5)
C16 C17 C18 C21 177.3(3)
C17 C18 C19 C20 1.7(5)
C21 C18 C19 C20 -175.9(3)
C73 O6 C20 C19 -12.9(5)
C73 O6 C20 C15 166.6(3)
C18 C19 C20 O6 177.9(3)
C18 C19 C20 C15 -1.6(5)
C16 C15 C20 O6 -179.4(3)
C14 C15 C20 O6 -0.2(4)
C16 C15 C20 C19 0.1(5)
C14 C15 C20 C19 179.3(3)
C17 C18 C21 C22 -88.0(4)
C19 C18 C21 C22 89.4(4)
C18 C21 C22 C23 84.7(4)
C18 C21 C22 C27 -93.4(4)
C27 C22 C23 C24 1.1(5)
C21 C22 C23 C24 -177.1(3)
C80 O7 C24 C23 2.4(5)
C80 O7 C24 C25 -177.3(4)
C22 C23 C24 O7 -179.6(3)
C22 C23 C24 C25 0.1(5)
O7 C24 C25 C26 178.7(3)
C23 C24 C25 C26 -1.0(5)
O7 C24 C25 C28 -3.4(5)
C23 C24 C25 C28 176.8(3)
C24 C25 C26 C27 0.8(5)
C28 C25 C26 C27 -177.1(3)
C87 O8 C27 C26 2.5(5)
C87 O8 C27 C22 -178.8(4)
C25 C26 C27 O8 179.1(3)
C25 C26 C27 C22 0.4(5)
C23 C22 C27 O8 179.9(3)
C21 C22 C27 O8 -2.0(5)
C23 C22 C27 C26 -1.3(5)
C21 C22 C27 C26 176.9(3)
C26 C25 C28 C29 93.2(4)
C24 C25 C28 C29 -84.6(4)
C25 C28 C29 C30 92.5(4)
C25 C28 C29 C34 -86.4(4)
C34 C29 C30 C31 -0.7(5)
C28 C29 C30 C31 -179.6(3)
C94 O9 C31 C32 155.9(3)
C94 O9 C31 C30 -25.4(5)
C29 C30 C31 O9 179.7(3)
C29 C30 C31 C32 -1.7(5)
O9 C31 C32 C33 -179.3(3)
C30 C31 C32 C33 2.0(5)
O9 C31 C32 C35 -0.2(5)
C30 C31 C32 C35 -178.9(3)
C31 C32 C33 C34 0.1(5)
C35 C32 C33 C34 -179.1(3)
C101 O10 C34 C33 -5.0(5)
C101 O10 C34 C29 175.6(3)
C32 C33 C34 O10 178.2(3)
C32 C33 C34 C29 -2.4(5)
C30 C29 C34 O10 -177.9(3)
C28 C29 C34 O10 1.0(5)
C30 C29 C34 C33 2.7(5)
C28 C29 C34 C33 -178.4(3)
C31 C32 C35 C1 -92.4(4)
C33 C32 C35 C1 86.7(4)
C2 C1 C35 C32 82.6(4)
C6 C1 C35 C32 -96.5(4)
C3 O1 C36 C37 164.2(3)
O1 C36 C37 C38 73.5(5)
C36 C37 C38 C39 166.3(4)
C37 C38 C39 C40 -177.1(4)
C38 C39 C40 C41 -74.2(7)
C39 C40 C41 C42 -169.8(6)
C40 C41 C42 C43 -174.5(6)
C6 O2 C44 C45 159.8(3)
O2 C44 C45 C46 59.8(5)
C44 C45 C46 C47 69.4(6)
C45 C46 C47 C48 172.5(4)
C46 C47 C48 C49 -177.9(4)
C47 C48 C49 C50 -179.2(4)
C48 C49 C50 C51 179.6(4)
C10 O3 C52 C53 -172.0(3)
O3 C52 C53 C58 -37.8(6)
O3 C52 C53 C54 145.1(4)
C58 C53 C54 C55 0.3(7)
C52 C53 C54 C55 177.5(4)
C53 C54 C55 C56 -0.7(7)
C54 C55 C56 C57 1.8(8)
C55 C56 C57 C58 -2.4(7)
C54 C53 C58 C57 -0.9(7)
C52 C53 C58 C57 -178.0(4)
C56 C57 C58 C53 2.0(7)
C13 O4 C59 C60 -179.9(3)
O4 C59 C60 C65 72.8(5)
O4 C59 C60 C61 -109.0(4)
C65 C60 C61 C62 -1.2(6)
C59 C60 C61 C62 -179.4(4)
C60 C61 C62 C63 -1.1(6)
C61 C62 C63 C64 2.1(7)
C62 C63 C64 C65 -0.7(7)
C61 C60 C65 C64 2.5(7)
C59 C60 C65 C64 -179.3(4)
C63 C64 C65 C60 -1.6(7)
C17 O5 C66 C67 -167.3(3)
O5 C66 C67 C68 140.0(4)
O5 C66 C67 C72 -37.4(5)
C72 C67 C68 C69 -2.6(7)
C66 C67 C68 C69 179.9(4)
C67 C68 C69 C70 1.5(8)
C68 C69 C70 C71 0.2(8)
C69 C70 C71 C72 -0.6(8)
C70 C71 C72 C67 -0.6(8)
C68 C67 C72 C71 2.2(7)
C66 C67 C72 C71 179.7(4)
C20 O6 C73 C74 -165.5(3)
O6 C73 C74 C75 143.8(4)
O6 C73 C74 C79 -35.2(5)
C79 C74 C75 C76 -0.2(6)
C73 C74 C75 C76 -179.3(4)
C74 C75 C76 C77 1.0(8)
C75 C76 C77 C78 -1.0(8)
C76 C77 C78 C79 0.2(8)
C77 C78 C79 C74 0.6(7)
C75 C74 C79 C78 -0.6(6)
C73 C74 C79 C78 178.5(4)
C24 O7 C80 C81 176.6(4)
O7 C80 C81 C82 112.7(5)
O7 C80 C81 C86 -67.8(6)
C86 C81 C82 C83 1.8(9)
C80 C81 C82 C83 -178.7(5)
C81 C82 C83 C84 -0.8(10)
C82 C83 C84 C85 0.1(12)
C83 C84 C85 C86 -0.3(12)
C82 C81 C86 C85 -2.0(9)
C80 C81 C86 C85 178.5(5)
C84 C85 C86 C81 1.3(11)
C27 O8 C87 C88 -177.5(3)
O8 C87 C88 C89 -95.5(5)
O8 C87 C88 C93 85.6(5)
C93 C88 C89 C90 0.1(7)
C87 C88 C89 C90 -178.9(5)
C88 C89 C90 C91 -1.9(9)
C89 C90 C91 C92 2.9(10)
C90 C91 C92 C93 -2.0(8)
C91 C92 C93 C88 0.2(7)
C89 C88 C93 C92 0.8(7)
C87 C88 C93 C92 179.8(4)
C31 O9 C94 C95 -163.3(3)
O9 C94 C95 C96 155.3(4)
O9 C94 C95 C100 -24.3(5)
C100 C95 C96 C97 0.9(6)
C94 C95 C96 C97 -178.7(4)
C95 C96 C97 C98 0.8(7)
C96 C97 C98 C99 -1.5(7)
C97 C98 C99 C100 0.4(6)
C98 C99 C100 C95 1.4(6)
C96 C95 C100 C99 -2.1(6)
C94 C95 C100 C99 177.5(4)
C34 O10 C101 C102 -173.0(3)
O10 C101 C102 C103 131.3(4)
O10 C101 C102 C107 -48.8(5)
C107 C102 C103 C104 -0.3(6)
C101 C102 C103 C104 179.5(4)
C102 C103 C104 C105 -0.4(7)
C103 C104 C105 C106 1.1(7)
C104 C105 C106 C107 -1.0(7)
C105 C106 C107 C102 0.3(7)
C103 C102 C107 C106 0.4(6)
C101 C102 C107 C106 -179.4(4)
Cl1 C108 C109 Cl2 -178.6(4)
